data_7242924
loop_
_publ_author_name
'Akhmadiev, Nail S.'
'Mescheryakova, Ekaterina S.'
'Akhmetova, Vnira R.'
'Ibragimov, Askhat G.'

_publ_section_title
;
 Metal-free multicomponent synthesis of novel macrocyclic tetrathiadienes
 with cyano and amino groups
;
_journal_issue 31
_journal_name_full 'RSC Advances'
_journal_page_first 18768
_journal_page_last 18775
_journal_paper_doi 10.1039/D1RA02616J
_journal_volume 11
_journal_year 2021
_chemical_formula_moiety 'C10 H5 F N2'
_chemical_formula_sum 'C10 H5 F N2'
_chemical_formula_weight 172.16
_space_group_crystal_system triclinic
_space_group_IT_number 2
_space_group_name_Hall '-P 1'
_space_group_name_H-M_alt 'P -1'
_atom_sites_solution_hydrogens difmap
_atom_sites_solution_primary direct
_audit_creation_date 2020-12-23
_audit_creation_method
;
Olex2 1.2
(compiled 2018.05.29 svn.r3508 for OlexSys, GUI svn.r5506)
;
_audit_update_record
;
2021-02-20 deposited with the CCDC.	2021-05-17 downloaded from the CCDC.
;
_cell_angle_alpha 107.194(8)
_cell_angle_beta 99.036(9)
_cell_angle_gamma 102.848(8)
_cell_formula_units_Z 2
_cell_length_a 6.9541(7)
_cell_length_b 7.3664(5)
_cell_length_c 9.1492(10)
_cell_measurement_reflns_used 1411
_cell_measurement_temperature 293(2)
_cell_measurement_theta_max 31.0147
_cell_measurement_theta_min 2.3951
_cell_volume 423.86(8)
_computing_cell_refinement
;
CrysAlisPro, Agilent Technologies,
Version 1.171.36.20 (release 27-06-2012 CrysAlis171 .NET)
(compiled Jul 11 2012,15:38:31)
;
_computing_data_collection
;
CrysAlisPro, Agilent Technologies,
Version 1.171.36.20 (release 27-06-2012 CrysAlis171 .NET)
(compiled Jul 11 2012,15:38:31)
;
_computing_data_reduction
;
CrysAlisPro, Agilent Technologies,
Version 1.171.36.20 (release 27-06-2012 CrysAlis171 .NET)
(compiled Jul 11 2012,15:38:31)
;
_computing_molecular_graphics 'Olex2 (Dolomanov et al., 2009)'
_computing_publication_material 'Olex2 (Dolomanov et al., 2009)'
_computing_structure_refinement 'ShelXL (Sheldrick, 2015)'
_computing_structure_solution 'ShelXS (Sheldrick, 2008)'
_diffrn_ambient_temperature 293(2)
_diffrn_detector_area_resol_mean 16.1709
_diffrn_measured_fraction_theta_full 1.000
_diffrn_measured_fraction_theta_max 1.000
_diffrn_measurement_details
;
#__ type_ start__ end____ width___ exp.time_
  1 omega  -92.00  -12.00   1.0000    5.2300
omega____ theta____ kappa____ phi______ frames
    -      -23.6098  -57.0000  -30.0000 80

#__ type_ start__ end____ width___ exp.time_
  2 omega  -97.00   13.00   1.0000    5.2300
omega____ theta____ kappa____ phi______ frames
    -      -23.6098  -19.0000   30.0000 110

#__ type_ start__ end____ width___ exp.time_
  3 omega  -71.00  -33.00   1.0000    5.2300
omega____ theta____ kappa____ phi______ frames
    -      -23.6098  115.0000   58.0000 38

#__ type_ start__ end____ width___ exp.time_
  4 omega  -42.00   36.00   1.0000    5.2300
omega____ theta____ kappa____ phi______ frames
    -      -23.6098   57.0000 -150.0000 78

#__ type_ start__ end____ width___ exp.time_
  5 omega    5.00   76.00   1.0000    5.2300
omega____ theta____ kappa____ phi______ frames
    -       24.5473 -115.0000  -58.0000 71
;
_diffrn_measurement_device_type 'Xcalibur, Eos'
_diffrn_measurement_method '\w scans'
_diffrn_orient_matrix_UB_11 0.0428398000
_diffrn_orient_matrix_UB_12 0.0182415000
_diffrn_orient_matrix_UB_13 0.0804229000
_diffrn_orient_matrix_UB_21 -0.0955171000
_diffrn_orient_matrix_UB_22 0.0020252000
_diffrn_orient_matrix_UB_23 0.0174240000
_diffrn_orient_matrix_UB_31 -0.0254958000
_diffrn_orient_matrix_UB_32 -0.1035371000
_diffrn_orient_matrix_UB_33 -0.0146284000
_diffrn_radiation_monochromator graphite
_diffrn_radiation_type MoK\a
_diffrn_radiation_wavelength 0.71073
_diffrn_reflns_av_R_equivalents 0.0132
_diffrn_reflns_av_unetI/netI 0.0236
_diffrn_reflns_Laue_measured_fraction_full 0.984
_diffrn_reflns_Laue_measured_fraction_max 0.879
_diffrn_reflns_limit_h_max 9
_diffrn_reflns_limit_h_min -8
_diffrn_reflns_limit_k_max 10
_diffrn_reflns_limit_k_min -10
_diffrn_reflns_limit_l_max 10
_diffrn_reflns_limit_l_min -13
_diffrn_reflns_number 3675
_diffrn_reflns_point_group_measured_fraction_full 0.984
_diffrn_reflns_point_group_measured_fraction_max 0.879
_diffrn_reflns_theta_full 25.242
_diffrn_reflns_theta_max 31.084
_diffrn_reflns_theta_min 2.400
_diffrn_source 'Enhance (Mo) X-ray Source'
_exptl_absorpt_coefficient_mu 0.099
_exptl_absorpt_correction_T_max 1.00000
_exptl_absorpt_correction_T_min 0.91595
_exptl_absorpt_correction_type multi-scan
_exptl_absorpt_process_details
;
CrysAlisPro, Agilent Technologies,
Version 1.171.36.20 (release 27-06-2012 CrysAlis171 .NET)
(compiled Jul 11 2012,15:38:31)
Empirical absorption correction using spherical harmonics,
 implemented in SCALE3 ABSPACK scaling algorithm.
;
_exptl_crystal_colour colourless
_exptl_crystal_density_diffrn 1.349
_exptl_crystal_description prizm
_exptl_crystal_F_000 176.0
_refine_diff_density_max 0.211
_refine_diff_density_min -0.184
_refine_diff_density_rms 0.034
_refine_ls_extinction_coef 0.17(2)
_refine_ls_extinction_expression Fc^*^=kFc[1+0.001xFc^2^\l^3^/sin(2\q)]^-1/4^
_refine_ls_extinction_method 'SHELXL-2018/3 (Sheldrick 2018)'
_refine_ls_goodness_of_fit_ref 1.049
_refine_ls_hydrogen_treatment refall
_refine_ls_matrix_type full
_refine_ls_number_parameters 139
_refine_ls_number_reflns 2396
_refine_ls_number_restraints 0
_refine_ls_restrained_S_all 1.049
_refine_ls_R_factor_all 0.0605
_refine_ls_R_factor_gt 0.0460
_refine_ls_shift/su_max 0.000
_refine_ls_shift/su_mean 0.000
_refine_ls_structure_factor_coef Fsqd
_refine_ls_weighting_details 'w=1/[\s^2^(Fo^2^)+(0.0623P)^2^+0.0418P] where P=(Fo^2^+2Fc^2^)/3'
_refine_ls_weighting_scheme calc
_refine_ls_wR_factor_gt 0.1190
_refine_ls_wR_factor_ref 0.1335
_reflns_Friedel_coverage 0.000
_reflns_number_gt 1863
_reflns_number_total 2396
_reflns_threshold_expression 'I > 2\s(I)'
_cod_data_source_file d1ra02616j2.cif
_cod_data_source_block ans-257
_cod_original_cell_volume 423.86(7)
_cod_database_code 7242924
_shelx_shelxl_version_number 2018/3
_shelx_space_group_comment
;
The symmetry employed for this shelxl refinement is uniquely defined
by the following loop, which should always be used as a source of
symmetry information in preference to the above space-group names.
They are only intended as comments.
;
_olex2_refinement_description
;
;

loop_
_space_group_symop_operation_xyz
'x, y, z'
'-x, -y, -z'

loop_
_atom_site_label
_atom_site_type_symbol
_atom_site_fract_x
_atom_site_fract_y
_atom_site_fract_z
_atom_site_U_iso_or_equiv
_atom_site_adp_type
_atom_site_occupancy
_atom_site_site_symmetry_order
_atom_site_calc_flag
_atom_site_refinement_flags_posn
_atom_site_refinement_flags_adp
_atom_site_refinement_flags_occupancy
_atom_site_disorder_assembly
_atom_site_disorder_group
C1 C 0.45413(17) 0.75582(15) 0.51296(12) 0.0371(3) Uani 1 1 d . . . . .
C2 C 0.51128(17) 0.89025(16) 0.67488(13) 0.0383(3) Uani 1 1 d . . . . .
C3 C 0.69530(17) 0.99448(16) 0.77126(12) 0.0379(3) Uani 1 1 d . . . . .
C4 C 0.5893(2) 0.71981(19) 0.41732(15) 0.0462(3) Uani 1 1 d . . . . .
C5 C 0.70847(18) 1.11995(18) 0.92842(14) 0.0460(3) Uani 1 1 d . . . . .
C6 C 0.88627(18) 0.99413(18) 0.73218(14) 0.0470(3) Uani 1 1 d . . . . .
F7 F 0.24899(18) 0.36543(14) 0.05995(10) 0.0871(4) Uani 1 1 d . . . . .
N8 N 0.7196(2) 1.22080(19) 1.05250(14) 0.0655(4) Uani 1 1 d . . . . .
C9 C 0.5198(2) 0.5884(2) 0.26389(16) 0.0562(4) Uani 1 1 d . . . . .
C10 C 0.2480(2) 0.65921(19) 0.44985(15) 0.0491(3) Uani 1 1 d . . . . .
N11 N 1.0405(2) 0.9958(2) 0.70443(17) 0.0743(4) Uani 1 1 d . . . . .
C12 C 0.1775(2) 0.5278(2) 0.29733(18) 0.0592(4) Uani 1 1 d . . . . .
C13 C 0.3156(3) 0.49484(19) 0.20890(15) 0.0563(4) Uani 1 1 d . . . . .
H2 H 0.399(2) 0.902(2) 0.7178(17) 0.046(3) Uiso 1 1 d . . . . .
H10 H 0.153(3) 0.684(2) 0.515(2) 0.065(4) Uiso 1 1 d . . . . .
H9 H 0.609(3) 0.559(3) 0.194(2) 0.077(5) Uiso 1 1 d . . . . .
H12 H 0.037(3) 0.462(3) 0.253(2) 0.087(6) Uiso 1 1 d . . . . .
H4 H 0.735(3) 0.784(2) 0.4552(18) 0.059(4) Uiso 1 1 d . . . . .

loop_
_atom_site_aniso_label
_atom_site_aniso_U_11
_atom_site_aniso_U_22
_atom_site_aniso_U_33
_atom_site_aniso_U_23
_atom_site_aniso_U_13
_atom_site_aniso_U_12
C1 0.0395(6) 0.0362(5) 0.0339(5) 0.0105(4) 0.0091(4) 0.0094(4)
C2 0.0376(5) 0.0425(5) 0.0338(5) 0.0105(4) 0.0128(4) 0.0101(4)
C3 0.0389(6) 0.0397(5) 0.0338(5) 0.0100(4) 0.0103(4) 0.0109(4)
C4 0.0455(7) 0.0503(6) 0.0395(6) 0.0086(5) 0.0125(5) 0.0148(5)
C5 0.0410(6) 0.0515(6) 0.0370(6) 0.0086(5) 0.0079(5) 0.0066(5)
C6 0.0394(6) 0.0522(6) 0.0423(6) 0.0079(5) 0.0077(5) 0.0119(5)
F7 0.1080(8) 0.0735(6) 0.0425(5) -0.0144(4) 0.0012(5) 0.0114(5)
N8 0.0608(8) 0.0735(8) 0.0413(6) -0.0008(5) 0.0123(5) 0.0062(6)
C9 0.0680(9) 0.0586(7) 0.0399(7) 0.0060(5) 0.0177(6) 0.0255(7)
C10 0.0434(7) 0.0513(7) 0.0428(6) 0.0089(5) 0.0093(5) 0.0049(5)
N11 0.0444(7) 0.0960(10) 0.0698(9) 0.0088(7) 0.0165(6) 0.0201(6)
C12 0.0544(8) 0.0537(7) 0.0479(7) 0.0055(6) -0.0002(6) -0.0018(6)
C13 0.0762(10) 0.0421(6) 0.0359(6) 0.0014(5) 0.0029(6) 0.0119(6)

loop_
_atom_type_symbol
_atom_type_description
_atom_type_scat_dispersion_real
_atom_type_scat_dispersion_imag
_atom_type_scat_source
C C 0.0033 0.0016 'International Tables Vol C Tables 4.2.6.8 and 6.1.1.4'
H H 0.0000 0.0000 'International Tables Vol C Tables 4.2.6.8 and 6.1.1.4'
N N 0.0061 0.0033 'International Tables Vol C Tables 4.2.6.8 and 6.1.1.4'
F F 0.0171 0.0103 'International Tables Vol C Tables 4.2.6.8 and 6.1.1.4'

loop_
_geom_angle_atom_site_label_1
_geom_angle_atom_site_label_2
_geom_angle_atom_site_label_3
_geom_angle
_geom_angle_site_symmetry_1
_geom_angle_site_symmetry_3
_geom_angle_publ_flag
C4 C1 C2 124.93(11) . . ?
C10 C1 C2 116.48(10) . . ?
C10 C1 C4 118.59(11) . . ?
C3 C2 C1 130.87(10) . . ?
C2 C3 C5 119.31(10) . . ?
C2 C3 C6 125.82(10) . . ?
C6 C3 C5 114.87(10) . . ?
C9 C4 C1 120.60(13) . . ?
N8 C5 C3 179.37(14) . . ?
N11 C6 C3 178.51(14) . . ?
C13 C9 C4 118.28(13) . . ?
C12 C10 C1 121.17(13) . . ?
C13 C12 C10 118.21(14) . . ?
F7 C13 C9 118.04(14) . . ?
F7 C13 C12 118.83(14) . . ?
C12 C13 C9 123.13(12) . . ?

loop_
_geom_bond_atom_site_label_1
_geom_bond_atom_site_label_2
_geom_bond_distance
_geom_bond_site_symmetry_2
_geom_bond_publ_flag
C1 C2 1.4512(14) . ?
C1 C4 1.3970(16) . ?
C1 C10 1.3923(16) . ?
C2 C3 1.3465(16) . ?
C3 C5 1.4371(15) . ?
C3 C6 1.4289(16) . ?
C4 C9 1.3844(18) . ?
C5 N8 1.1380(16) . ?
C6 N11 1.1384(18) . ?
F7 C13 1.3482(14) . ?
C9 C13 1.371(2) . ?
C10 C12 1.3785(18) . ?
C12 C13 1.366(2) . ?
